data_4135215
loop_
_publ_author_name
'Frydrych, Rafa\/l'
'Lis, Tadeusz'
'Bury, Wojciech'
'Cybi\'nska, Joanna'
'St\;epie\'n, Marcin'

_publ_section_title
;
 Feeding a Molecular Squid: A Pliable Nanocarbon Receptor for
 Electron-Poor Aromatics.
;
_journal_name_full 'Journal of the American Chemical Society'
_journal_paper_doi 10.1021/jacs.0c07956
_journal_year 2020
_chemical_formula_moiety 'C80 H78 O4, C12 H12 N2, 2(F6 P), C3 H6 O'
_chemical_formula_sum 'C95 H96 F12 N2 O5 P2'
_chemical_formula_weight 1635.67
_space_group_crystal_system monoclinic
_space_group_IT_number 14
_space_group_name_Hall '-P 2ybc'
_space_group_name_H-M_alt 'P 1 21/c 1'
_atom_sites_solution_hydrogens geom
_audit_creation_method SHELXL-2013
_cell_angle_alpha 90
_cell_angle_beta 91.04(3)
_cell_angle_gamma 90
_cell_formula_units_Z 4
_cell_length_a 23.011(10)
_cell_length_b 16.617(9)
_cell_length_c 21.113(9)
_cell_measurement_reflns_used 4166
_cell_measurement_temperature 100(2)
_cell_measurement_theta_max 25
_cell_measurement_theta_min 3.2
_cell_volume 8072(7)
_computing_cell_refinement 'CrysAlisPro 1.171.39.46 (Rigaku OD, 2018)'
_computing_data_collection 'CrysAlisPro 1.171.39.46 (Rigaku OD, 2018)'
_computing_data_reduction 'CrysAlisPro 1.171.39.46 (Rigaku OD, 2018)'
_computing_structure_refinement 'SHELXL-2013 (Sheldrick, 2013)'
_computing_structure_solution 'SHELXS-97 (Sheldrick, 1990)'
_diffrn_ambient_environment N~2~
_diffrn_ambient_temperature 100(2)
_diffrn_detector 'CCD plate'
_diffrn_detector_area_resol_mean 10.3456
_diffrn_detector_type Ruby
_diffrn_measured_fraction_theta_full 0.958
_diffrn_measured_fraction_theta_max 0.833
_diffrn_measurement_device 'four-circle diffractometer'
_diffrn_measurement_device_type 'Xcalibur, Ruby, Gemini ultra'
_diffrn_radiation_monochromator graphite
_diffrn_radiation_probe x-ray
_diffrn_radiation_type 'Mo K\a'
_diffrn_radiation_wavelength 0.71073
_diffrn_reflns_av_unetI/netI 0.1163
_diffrn_reflns_Laue_measured_fraction_full 0.958
_diffrn_reflns_Laue_measured_fraction_max 0.833
_diffrn_reflns_limit_h_max 30
_diffrn_reflns_limit_h_min -30
_diffrn_reflns_limit_k_max 13
_diffrn_reflns_limit_k_min -21
_diffrn_reflns_limit_l_max 28
_diffrn_reflns_limit_l_min -28
_diffrn_reflns_number 30480
_diffrn_reflns_point_group_measured_fraction_full 0.958
_diffrn_reflns_point_group_measured_fraction_max 0.833
_diffrn_reflns_theta_full 25.500
_diffrn_reflns_theta_max 28.977
_diffrn_reflns_theta_min 3.234
_diffrn_source 'fine-focus sealed X-ray tube'
_diffrn_source_type 'Enhance (Mo) X-ray Source'
_exptl_absorpt_coefficient_mu 0.138
_exptl_absorpt_correction_type none
_exptl_crystal_colour red
_exptl_crystal_density_diffrn 1.346
_exptl_crystal_description plate
_exptl_crystal_F_000 3432
_exptl_crystal_size_max 0.380
_exptl_crystal_size_mid 0.280
_exptl_crystal_size_min 0.120
_refine_diff_density_max 0.680
_refine_diff_density_min -0.511
_refine_diff_density_rms 0.068
_refine_ls_extinction_method none
_refine_ls_goodness_of_fit_ref 1.004
_refine_ls_hydrogen_treatment constr
_refine_ls_matrix_type full
_refine_ls_number_parameters 1001
_refine_ls_number_reflns 30480
_refine_ls_number_restraints 8
_refine_ls_restrained_S_all 1.016
_refine_ls_R_factor_all 0.1622
_refine_ls_R_factor_gt 0.0732
_refine_ls_shift/su_max 0.001
_refine_ls_shift/su_mean 0.000
_refine_ls_structure_factor_coef Fsqd
_refine_ls_weighting_details
;
 w=1/[\s^2^(Fo^2^)+(0.0940P)^2^]
 where P=(Fo^2^+2Fc^2^)/3
;
_refine_ls_weighting_scheme calc
_refine_ls_wR_factor_gt 0.1862
_refine_ls_wR_factor_ref 0.2059
_reflns_Friedel_coverage 0.000
_reflns_number_gt 12439
_reflns_number_total 30480
_reflns_threshold_expression 'I > 2\s(I)'
_cod_data_source_file ja0c07956_si_004.cif
_cod_data_source_block stepien
_cod_original_sg_symbol_H-M 'P 21/c'
_cod_database_code 4135215
_shelx_space_group_comment
;
The symmetry employed for this shelxl refinement is uniquely defined
by the following loop, which should always be used as a source of
symmetry information in preference to the above space-group names.
They are only intended as comments.
;
_shelx_estimated_absorpt_t_min 0.949
_shelx_estimated_absorpt_t_max 0.984
_shelxl_version_number 2013-2

loop_
_space_group_symop_operation_xyz
'x, y, z'
'-x, y+1/2, -z+1/2'
'-x, -y, -z'
'x, -y-1/2, z-1/2'

loop_
_atom_site_label
_atom_site_type_symbol
_atom_site_fract_x
_atom_site_fract_y
_atom_site_fract_z
_atom_site_U_iso_or_equiv
_atom_site_adp_type
_atom_site_occupancy
_atom_site_site_symmetry_order
_atom_site_calc_flag
_atom_site_refinement_flags_posn
_atom_site_refinement_flags_adp
_atom_site_refinement_flags_occupancy
_atom_site_disorder_assembly
_atom_site_disorder_group
C1A C 0.70757(16) 0.8479(2) 0.45896(16) 0.0349(9) Uani 1 1 d . . . . .
C2A C 0.67934(18) 0.8924(2) 0.41245(19) 0.0555(11) Uani 1 1 d . . . . .
H2A H 0.7004 0.9085 0.3763 0.067 Uiso 1 1 calc R U . . .
C3A C 0.62154(18) 0.9143(2) 0.41652(19) 0.0540(11) Uani 1 1 d . . . . .
H3A H 0.6046 0.9458 0.3835 0.065 Uiso 1 1 calc R U . . .
C4A C 0.58764(17) 0.8921(2) 0.46660(15) 0.0351(9) Uani 1 1 d . . . . .
C5A C 0.61795(19) 0.8527(3) 0.51417(18) 0.0652(14) Uani 1 1 d . . . . .
H5A H 0.5979 0.8396 0.5518 0.078 Uiso 1 1 calc R U . . .
C6A C 0.67515(19) 0.8312(3) 0.51046(18) 0.0600(13) Uani 1 1 d . . . . .
H6A H 0.6929 0.8035 0.5451 0.072 Uiso 1 1 calc R U . . .
C1B C 0.52428(16) 0.9049(2) 0.46796(15) 0.0348(9) Uani 1 1 d . . . . .
C2B C 0.49009(19) 0.8732(3) 0.51515(18) 0.0599(12) Uani 1 1 d . . . . .
H2B H 0.5088 0.8476 0.5502 0.072 Uiso 1 1 calc R U . . .
C3B C 0.43049(19) 0.8769(3) 0.51376(18) 0.0640(13) Uani 1 1 d . . . . .
H3B H 0.4095 0.8555 0.5483 0.077 Uiso 1 1 calc R U . . .
C4B C 0.40007(17) 0.9110(2) 0.46317(16) 0.0389(9) Uani 1 1 d . . . . .
C5B C 0.43425(17) 0.9490(2) 0.41822(16) 0.0406(9) Uani 1 1 d . . . . .
H5B H 0.4156 0.9780 0.3848 0.049 Uiso 1 1 calc R U . . .
C6B C 0.49362(17) 0.9461(2) 0.42040(16) 0.0403(9) Uani 1 1 d . . . . .
H6B H 0.5147 0.9730 0.3885 0.048 Uiso 1 1 calc R U . . .
C1C C 0.33828(17) 0.8933(2) 0.45018(16) 0.0430(10) Uani 1 1 d . . . . .
C2C C 0.31501(18) 0.8205(2) 0.47151(17) 0.0464(10) Uani 1 1 d . . . . .
H2C H 0.3304 0.7968 0.5091 0.056 Uiso 1 1 calc R U . . .
C3C C 0.27019(18) 0.7826(2) 0.43906(18) 0.0516(11) Uani 1 1 d . . . . .
H3C H 0.2548 0.7336 0.4549 0.062 Uiso 1 1 calc R U . . .
C4C C 0.24712(15) 0.8157(2) 0.38279(18) 0.0453(10) Uani 1 1 d . . . . .
C5C C 0.26061(18) 0.8971(3) 0.37157(18) 0.0498(11) Uani 1 1 d . . . . .
H5C H 0.2385 0.9264 0.3410 0.060 Uiso 1 1 calc R U . . .
C6C C 0.30533(17) 0.9351(2) 0.40409(17) 0.0487(10) Uani 1 1 d . . . . .
H6C H 0.3139 0.9899 0.3953 0.058 Uiso 1 1 calc R U . . .
C1D C 0.23327(17) 0.7601(3) 0.3294(2) 0.0518(11) Uani 1 1 d . . . . .
C2D C 0.23152(18) 0.6772(3) 0.3384(2) 0.0614(12) Uani 1 1 d . . . . .
H2D H 0.2122 0.6558 0.3740 0.074 Uiso 1 1 calc R U . . .
C3D C 0.25758(18) 0.6258(3) 0.2962(2) 0.0585(12) Uani 1 1 d . . . . .
H3D H 0.2566 0.5694 0.3035 0.070 Uiso 1 1 calc R U . . .
C4D C 0.28543(18) 0.6555(2) 0.2428(2) 0.0539(11) Uani 1 1 d . . . . .
C5D C 0.2711(2) 0.7340(3) 0.2257(2) 0.0675(13) Uani 1 1 d . . . . .
H5D H 0.2785 0.7524 0.1841 0.081 Uiso 1 1 calc R U . . .
C6D C 0.24617(19) 0.7850(3) 0.2685(2) 0.0632(13) Uani 1 1 d . . . . .
H6D H 0.2375 0.8387 0.2561 0.076 Uiso 1 1 calc R U . . .
C1E C 0.3411(2) 0.6135(3) 0.2278(3) 0.0399(13) Uani 0.5 1 d G . P A 9
C2E C 0.3679(2) 0.5652(3) 0.2734(2) 0.065(2) Uiso 0.5 1 d G . P A 9
H2E H 0.3463 0.5452 0.3079 0.077 Uiso 0.5 1 calc R U P A 9
C3E C 0.4265(2) 0.5463(3) 0.2686(2) 0.056(2) Uiso 0.5 1 d G . P A 9
H3E H 0.4449 0.5133 0.2997 0.068 Uiso 0.5 1 calc R U P A 9
C4E C 0.45822(19) 0.5756(3) 0.2181(2) 0.0341(12) Uani 0.5 1 d G . P A 9
C5E C 0.4313(3) 0.6239(3) 0.1725(2) 0.0371(18) Uiso 0.5 1 d G . P A 9
H5E H 0.4530 0.6439 0.1380 0.045 Uiso 0.5 1 calc R U P A 9
C6E C 0.3728(3) 0.6429(3) 0.1774(2) 0.0416(19) Uiso 0.5 1 d G . P A 9
H6E H 0.3544 0.6759 0.1462 0.050 Uiso 0.5 1 calc R U P A 9
C1G C 0.34072(18) 0.6201(3) 0.2101(2) 0.0399(13) Uani 0.5 1 d G . P A 10
C2G C 0.36166(19) 0.5461(3) 0.2311(2) 0.0311(16) Uiso 0.5 1 d G . P A 10
H2G H 0.3356 0.5072 0.2473 0.037 Uiso 0.5 1 calc R U P A 10
C3G C 0.4207(2) 0.5291(2) 0.2282(2) 0.0264(15) Uiso 0.5 1 d G . P A 10
H3G H 0.4350 0.4785 0.2426 0.032 Uiso 0.5 1 calc R U P A 10
C4G C 0.45879(17) 0.5861(3) 0.2045(2) 0.0341(12) Uani 0.5 1 d G . P A 10
C5G C 0.4378(2) 0.6600(3) 0.1835(2) 0.0405(19) Uiso 0.5 1 d G . P A 10
H5G H 0.4639 0.6990 0.1672 0.049 Uiso 0.5 1 calc R U P A 10
C6G C 0.3788(2) 0.6771(2) 0.1863(2) 0.046(2) Uiso 0.5 1 d G . P A 10
H6G H 0.3645 0.7276 0.1719 0.055 Uiso 0.5 1 calc R U P A 10
C1F C 0.52340(16) 0.5712(2) 0.21678(15) 0.0364(9) Uani 1 1 d . . . . .
C2F C 0.56137(17) 0.6264(2) 0.18993(15) 0.0396(9) Uani 1 1 d . . . . .
H2F H 0.5457 0.6698 0.1658 0.048 Uiso 1 1 calc R U . . .
C3F C 0.62115(17) 0.6202(2) 0.19706(15) 0.0361(9) Uani 1 1 d . . . . .
H3F H 0.6452 0.6594 0.1779 0.043 Uiso 1 1 calc R U . . .
C4F C 0.64685(16) 0.5578(2) 0.23167(14) 0.0314(8) Uani 1 1 d . . . . .
C5F C 0.60862(16) 0.5014(2) 0.25749(14) 0.0346(9) Uani 1 1 d . . . . .
H5F H 0.6243 0.4571 0.2806 0.042 Uiso 1 1 calc R U . . .
C6F C 0.54910(17) 0.5080(2) 0.25048(14) 0.0368(9) Uani 1 1 d . . . . .
H6F H 0.5250 0.4684 0.2691 0.044 Uiso 1 1 calc R U . . .
C11 C 0.76668(17) 0.8179(2) 0.45201(16) 0.0382(9) Uani 1 1 d . . . . .
C21 C 0.78838(16) 0.7527(2) 0.48778(15) 0.0374(9) Uani 1 1 d . . . . .
H21 H 0.7634 0.7275 0.5171 0.045 Uiso 1 1 calc R U . . .
C31 C 0.84430(17) 0.7238(2) 0.48227(16) 0.0410(10) Uani 1 1 d . . . . .
C41 C 0.88157(17) 0.7621(3) 0.43927(18) 0.0469(11) Uani 1 1 d . . . . .
C51 C 0.86085(17) 0.8225(2) 0.39920(17) 0.0453(10) Uani 1 1 d . . . . .
C61 C 0.80478(17) 0.8498(2) 0.40697(16) 0.0416(10) Uani 1 1 d . . . . .
H61 H 0.7912 0.8924 0.3806 0.050 Uiso 1 1 calc R U . . .
O11 O 0.93938(11) 0.73927(18) 0.43724(11) 0.0587(8) Uani 1 1 d . . . . .
C71 C 0.97400(19) 0.7905(4) 0.4787(2) 0.0935(18) Uani 1 1 d . . . . .
H71A H 0.9629 0.7813 0.5232 0.112 Uiso 1 1 calc R U . B 6
H71B H 0.9662 0.8476 0.4683 0.112 Uiso 1 1 calc R U . B 6
C81 C 1.0362(2) 0.7738(5) 0.4718(3) 0.112(2) Uani 0.732(9) 1 d . . P C 6
H81A H 1.0459 0.7775 0.4264 0.135 Uiso 0.732(9) 1 calc R U P C 6
H81B H 1.0587 0.8159 0.4947 0.135 Uiso 0.732(9) 1 calc R U P C 6
C91 C 1.0532(3) 0.6999(4) 0.4942(3) 0.058(2) Uani 0.732(9) 1 d . . P C 6
H91A H 1.0321 0.6574 0.4703 0.069 Uiso 0.732(9) 1 calc R U P C 6
H91B H 1.0428 0.6952 0.5393 0.069 Uiso 0.732(9) 1 calc R U P C 6
C101 C 1.1205(3) 0.6868(6) 0.4875(4) 0.092(3) Uani 0.732(9) 1 d . . P C 6
H10A H 1.1312 0.6336 0.5040 0.138 Uiso 0.732(9) 1 calc R U P C 6
H10B H 1.1415 0.7284 0.5116 0.138 Uiso 0.732(9) 1 calc R U P C 6
H10C H 1.1308 0.6903 0.4427 0.138 Uiso 0.732(9) 1 calc R U P C 6
C89 C 1.0362(2) 0.7738(5) 0.4718(3) 0.112(2) Uani 0.268(9) 1 d . . P C 7
H89A H 1.0371 0.7204 0.4511 0.135 Uiso 0.268(9) 1 calc R U P C 7
H89B H 1.0487 0.8126 0.4391 0.135 Uiso 0.268(9) 1 calc R U P C 7
C99 C 1.0831(10) 0.7715(14) 0.5149(9) 0.101(8) Uiso 0.268(9) 1 d . . P C 7
H99A H 1.0642 0.7612 0.5559 0.121 Uiso 0.268(9) 1 calc R U P C 7
H99B H 1.0958 0.8284 0.5170 0.121 Uiso 0.268(9) 1 calc R U P C 7
C109 C 1.1395(10) 0.7257(16) 0.5213(12) 0.092(3) Uani 0.268(9) 1 d . . P C 7
H10P H 1.1316 0.6711 0.5365 0.138 Uiso 0.268(9) 1 calc R U P C 7
H10R H 1.1653 0.7533 0.5516 0.138 Uiso 0.268(9) 1 calc R U P C 7
H10S H 1.1581 0.7229 0.4800 0.138 Uiso 0.268(9) 1 calc R U P C 7
C01 C 0.86378(17) 0.6486(2) 0.51792(16) 0.0475(11) Uani 1 1 d . . . . .
H01A H 0.9057 0.6395 0.5112 0.057 Uiso 1 1 calc R U . . .
H01B H 0.8580 0.6563 0.5639 0.057 Uiso 1 1 calc R U . . .
C12 C 0.82961(16) 0.5755(2) 0.49535(16) 0.0403(10) Uani 1 1 d . . . . .
C22 C 0.84213(16) 0.5385(2) 0.43717(16) 0.0368(9) Uani 1 1 d . . . . .
C32 C 0.80848(17) 0.4762(2) 0.41288(16) 0.0397(9) Uani 1 1 d . . . . .
C42 C 0.76233(17) 0.4482(2) 0.44853(18) 0.0466(10) Uani 1 1 d . . . . .
H42 H 0.7391 0.4050 0.4331 0.056 Uiso 1 1 calc R U . . .
C52 C 0.75017(18) 0.4832(3) 0.50656(18) 0.0508(11) Uani 1 1 d . . . . .
H52 H 0.7187 0.4638 0.5308 0.061 Uiso 1 1 calc R U . . .
C62 C 0.78370(18) 0.5459(3) 0.52891(17) 0.0499(11) Uani 1 1 d . . . . .
H62 H 0.7749 0.5694 0.5686 0.060 Uiso 1 1 calc R U . . .
O12 O 0.88827(10) 0.56714(14) 0.40209(10) 0.0386(6) Uani 1 1 d . . . . .
C72 C 0.94168(16) 0.5263(3) 0.41676(18) 0.0506(11) Uani 1 1 d . . . . .
H72A H 0.9360 0.4675 0.4124 0.061 Uiso 1 1 calc R U . . .
H72B H 0.9537 0.5378 0.4611 0.061 Uiso 1 1 calc R U . . .
C82 C 0.98817(17) 0.5537(3) 0.37292(17) 0.0567(12) Uani 1 1 d . . . . .
H82A H 0.9943 0.6123 0.3783 0.068 Uiso 1 1 calc R U . . .
H82B H 0.9752 0.5441 0.3286 0.068 Uiso 1 1 calc R U . . .
C92 C 1.04571(18) 0.5099(3) 0.3851(2) 0.0670(13) Uani 1 1 d . . . . .
H92A H 1.0579 0.5180 0.4299 0.080 Uiso 1 1 calc R U . . .
H92B H 1.0397 0.4515 0.3785 0.080 Uiso 1 1 calc R U . . .
C102 C 1.09420(19) 0.5386(4) 0.3424(2) 0.0938(18) Uani 1 1 d . . . . .
H10D H 1.1300 0.5092 0.3528 0.141 Uiso 1 1 calc R U . . .
H10E H 1.1006 0.5963 0.3489 0.141 Uiso 1 1 calc R U . . .
H10F H 1.0832 0.5287 0.2980 0.141 Uiso 1 1 calc R U . . .
C02 C 0.82046(17) 0.4412(2) 0.34744(16) 0.0441(10) Uani 1 1 d . . . . .
H02A H 0.8630 0.4360 0.3421 0.053 Uiso 1 1 calc R U . . .
H02B H 0.8032 0.3867 0.3443 0.053 Uiso 1 1 calc R U . . .
C13 C 0.71054(16) 0.5524(2) 0.24104(14) 0.0322(9) Uani 1 1 d . . . . .
C23 C 0.73611(16) 0.5035(2) 0.28779(15) 0.0334(9) Uani 1 1 d . . . . .
H23 H 0.7115 0.4757 0.3160 0.040 Uiso 1 1 calc R U . . .
C33 C 0.79537(17) 0.4937(2) 0.29472(15) 0.0361(9) Uani 1 1 d . . . . .
C43 C 0.83218(16) 0.5357(2) 0.25356(16) 0.0360(9) Uani 1 1 d . . . . .
C53 C 0.80864(17) 0.5931(2) 0.21168(16) 0.0386(9) Uani 1 1 d . . . . .
C63 C 0.74896(16) 0.5988(2) 0.20541(14) 0.0359(9) Uani 1 1 d . . . . .
H63 H 0.7332 0.6360 0.1756 0.043 Uiso 1 1 calc R U . . .
O13 O 0.89074(11) 0.51973(15) 0.25364(11) 0.0465(7) Uani 1 1 d . . . . .
C73 C 0.9072(5) 0.4420(6) 0.2302(4) 0.064(3) Uiso 0.5 1 d . . P D 1
H73A H 0.8772 0.4013 0.2398 0.077 Uiso 0.5 1 calc R U P D 1
H73B H 0.9447 0.4246 0.2494 0.077 Uiso 0.5 1 calc R U P D 1
C83 C 0.9127(4) 0.4526(5) 0.1582(4) 0.064(2) Uiso 0.5 1 d . . P D 1
H83A H 0.9131 0.3990 0.1379 0.076 Uiso 0.5 1 calc R U P D 1
H83B H 0.8782 0.4820 0.1417 0.076 Uiso 0.5 1 calc R U P D 1
C93 C 0.9677(4) 0.4987(6) 0.1399(5) 0.072(3) Uiso 0.5 1 d . . P D 1
H93A H 0.9706 0.5484 0.1656 0.086 Uiso 0.5 1 calc R U P D 1
H93B H 1.0022 0.4651 0.1499 0.086 Uiso 0.5 1 calc R U P D 1
C103 C 0.9681(6) 0.5202(8) 0.0724(5) 0.105(4) Uiso 0.5 1 d . . P D 1
H10T H 1.0039 0.5496 0.0632 0.158 Uiso 0.5 1 calc R U P D 1
H10U H 0.9344 0.5543 0.0623 0.158 Uiso 0.5 1 calc R U P D 1
H10V H 0.9662 0.4712 0.0467 0.158 Uiso 0.5 1 calc R U P D 1
C75 C 0.9017(3) 0.4571(5) 0.2040(5) 0.034(2) Uiso 0.5 1 d . . P D 2
H75A H 0.8852 0.4048 0.2170 0.041 Uiso 0.5 1 calc R U P D 2
H75B H 0.8834 0.4732 0.1632 0.041 Uiso 0.5 1 calc R U P D 2
C85 C 0.9654(3) 0.4502(5) 0.1974(4) 0.052(2) Uiso 0.5 1 d . . P D 2
H85A H 0.9730 0.4038 0.1694 0.062 Uiso 0.5 1 calc R U P D 2
H85B H 0.9822 0.4370 0.2396 0.062 Uiso 0.5 1 calc R U P D 2
C95 C 0.9980(4) 0.5210(5) 0.1722(3) 0.052(2) Uiso 0.5 1 d . . P D 2
H95A H 0.9858 0.5698 0.1954 0.062 Uiso 0.5 1 calc R U P D 2
H95B H 1.0400 0.5129 0.1811 0.062 Uiso 0.5 1 calc R U P D 2
C105 C 0.9895(5) 0.5353(6) 0.1040(5) 0.072(3) Uiso 0.5 1 d . . P D 2
H10G H 1.0108 0.5837 0.0917 0.108 Uiso 0.5 1 calc R U P D 2
H10H H 0.9480 0.5427 0.0945 0.108 Uiso 0.5 1 calc R U P D 2
H10I H 1.0040 0.4889 0.0803 0.108 Uiso 0.5 1 calc R U P D 2
C03 C 0.84760(16) 0.6509(2) 0.17502(16) 0.0454(10) Uani 1 1 d . . . . .
H03A H 0.8884 0.6323 0.1781 0.054 Uiso 1 1 calc R U . . .
H03B H 0.8357 0.6511 0.1297 0.054 Uiso 1 1 calc R U . . .
C14 C 0.84312(16) 0.7352(2) 0.20157(16) 0.0397(10) Uani 1 1 d . . . . .
C24 C 0.87698(17) 0.7607(2) 0.25331(18) 0.0447(10) Uani 1 1 d . . . . .
C34 C 0.86862(18) 0.8350(2) 0.28284(18) 0.0465(10) Uani 1 1 d . . . . .
C44 C 0.8274(2) 0.8870(3) 0.2563(2) 0.0581(12) Uani 1 1 d . . . . .
H44 H 0.8219 0.9386 0.2745 0.070 Uiso 1 1 calc R U . . .
C54 C 0.7947(2) 0.8647(3) 0.2040(2) 0.0607(13) Uani 1 1 d . . . . .
H54 H 0.7672 0.9010 0.1859 0.073 Uiso 1 1 calc R U . . .
C64 C 0.80210(18) 0.7894(3) 0.17796(17) 0.0515(11) Uani 1 1 d . . . . .
H64 H 0.7784 0.7740 0.1427 0.062 Uiso 1 1 calc R U . . .
O14 O 0.91913(12) 0.70808(17) 0.27698(12) 0.0568(7) Uani 1 1 d D . . . .
C74 C 0.9810(5) 0.7423(7) 0.2717(5) 0.074(3) Uiso 0.5 1 d D . P E 3
H74A H 0.9772 0.7981 0.2555 0.089 Uiso 0.5 1 calc R U P E 3
H74B H 0.9974 0.7462 0.3153 0.089 Uiso 0.5 1 calc R U P E 3
C84 C 1.0174(5) 0.7085(10) 0.2394(7) 0.134(4) Uani 0.5 1 d D . P E 3
H84A H 0.9993 0.7067 0.1965 0.161 Uiso 0.5 1 calc R U P E 3
H84B H 1.0172 0.6522 0.2547 0.161 Uiso 0.5 1 calc R U P E 3
C94 C 1.0768(5) 0.7243(8) 0.2280(6) 0.097(3) Uani 0.5 1 d D . P E 3
H94A H 1.0798 0.7818 0.2163 0.116 Uiso 0.5 1 calc R U P E 3
H94B H 1.0980 0.7176 0.2689 0.116 Uiso 0.5 1 calc R U P E 3
C104 C 1.1060(8) 0.6825(11) 0.1847(8) 0.173(5) Uiso 0.5 1 d D . P E 3
H10J H 1.1463 0.7015 0.1838 0.259 Uiso 0.5 1 calc R U P E 3
H10K H 1.0876 0.6902 0.1429 0.259 Uiso 0.5 1 calc R U P E 3
H10L H 1.1055 0.6252 0.1957 0.259 Uiso 0.5 1 calc R U P E 3
C76 C 0.9740(6) 0.7070(10) 0.2522(7) 0.116(5) Uiso 0.5 1 d D . P E 4
H76A H 0.9840 0.6498 0.2449 0.139 Uiso 0.5 1 calc R U P E 4
H76B H 1.0009 0.7268 0.2858 0.139 Uiso 0.5 1 calc R U P E 4
C86 C 0.9881(5) 0.7503(9) 0.1946(7) 0.134(4) Uani 0.5 1 d D . P E 4
H86A H 0.9645 0.8000 0.1945 0.161 Uiso 0.5 1 calc R U P E 4
H86B H 0.9734 0.7171 0.1589 0.161 Uiso 0.5 1 calc R U P E 4
C96 C 1.0559(5) 0.7781(8) 0.1761(6) 0.097(3) Uani 0.5 1 d D . P E 4
H96A H 1.0537 0.8021 0.1332 0.116 Uiso 0.5 1 calc R U P E 4
H96B H 1.0672 0.8220 0.2056 0.116 Uiso 0.5 1 calc R U P E 4
C106 C 1.0953(9) 0.7312(12) 0.1762(9) 0.173(5) Uiso 0.5 1 d D . P E 4
H10M H 1.1315 0.7596 0.1667 0.259 Uiso 0.5 1 calc R U P E 4
H10N H 1.0879 0.6899 0.1439 0.259 Uiso 0.5 1 calc R U P E 4
H10O H 1.0989 0.7058 0.2179 0.259 Uiso 0.5 1 calc R U P E 4
C04 C 0.89711(18) 0.8553(3) 0.34551(18) 0.0580(12) Uani 1 1 d . . . . .
H04A H 0.9008 0.9144 0.3497 0.070 Uiso 1 1 calc R U . . .
H04B H 0.9366 0.8316 0.3477 0.070 Uiso 1 1 calc R U . . .
C1K C 0.5961(3) 0.7089(3) 0.3531(2) 0.0731(16) Uani 1 1 d . . . . .
N2K N 0.6162(3) 0.6539(2) 0.39648(19) 0.0786(13) Uani 1 1 d . . . . .
C3K C 0.6738(4) 0.6355(3) 0.4034(3) 0.093(2) Uani 1 1 d . . . . .
H3K H 0.6858 0.5974 0.4346 0.111 Uiso 1 1 calc R U . . .
C4K C 0.7141(3) 0.6709(4) 0.3665(3) 0.099(2) Uani 1 1 d . . . . .
H4K H 0.7542 0.6582 0.3715 0.119 Uiso 1 1 calc R U . . .
C5K C 0.6957(3) 0.7252(3) 0.3217(2) 0.0883(18) Uani 1 1 d . . . . .
H5K H 0.7233 0.7502 0.2951 0.106 Uiso 1 1 calc R U . . .
C6K C 0.6378(3) 0.7440(3) 0.3150(2) 0.0863(18) Uani 1 1 d . . . . .
H6K H 0.6259 0.7819 0.2836 0.104 Uiso 1 1 calc R U . . .
C1L C 0.54244(15) 0.7349(3) 0.34242(19) 0.039(2) Uiso 0.5 1 d G . P F 5
N2L N 0.50934(19) 0.7154(3) 0.39467(15) 0.0334(14) Uiso 0.5 1 d G . P F 5
C3L C 0.44997(18) 0.7309(3) 0.39388(17) 0.050(2) Uiso 0.5 1 d G . P F 5
H3L H 0.4274 0.7176 0.4296 0.059 Uiso 0.5 1 calc R U P F 5
C4L C 0.42369(15) 0.7659(3) 0.3409(2) 0.046(2) Uiso 0.5 1 d G . P F 5
H4L H 0.3831 0.7764 0.3403 0.056 Uiso 0.5 1 calc R U P F 5
C5L C 0.45679(19) 0.7853(3) 0.28860(17) 0.0370(19) Uiso 0.5 1 d G . P F 5
H5L H 0.4388 0.8092 0.2524 0.044 Uiso 0.5 1 calc R U P F 5
C6L C 0.51616(19) 0.7698(3) 0.28938(16) 0.0334(17) Uiso 0.5 1 d G . P F 5
H6L H 0.5388 0.7832 0.2537 0.040 Uiso 0.5 1 calc R U P F 5
C7L C 0.5823(4) 0.6169(6) 0.4263(5) 0.046(2) Uiso 0.5 1 d . . P F 5
H7L1 H 0.6021 0.5901 0.4627 0.055 Uiso 0.5 1 calc R U P F 5
H7L2 H 0.5634 0.5751 0.3996 0.055 Uiso 0.5 1 calc R U P F 5
C8L C 0.5368(3) 0.6775(5) 0.4499(3) 0.0427(19) Uiso 0.5 1 d . . P F 5
H8L1 H 0.5072 0.6493 0.4752 0.051 Uiso 0.5 1 calc R U P F 5
H8L2 H 0.5558 0.7187 0.4770 0.051 Uiso 0.5 1 calc R U P F 5
C1M C 0.52507(17) 0.7142(3) 0.3516(2) 0.044(2) Uiso 0.5 1 d G . P F 6
N2M N 0.4877(2) 0.6580(3) 0.37769(19) 0.0439(15) Uiso 0.5 1 d G . P F 6
C3M C 0.4279(2) 0.6681(3) 0.3713(2) 0.065(2) Uiso 0.5 1 d G . P F 6
H3M H 0.4023 0.6297 0.3891 0.078 Uiso 0.5 1 calc R U P F 6
C4M C 0.40549(18) 0.7343(3) 0.3389(3) 0.066(3) Uiso 0.5 1 d G . P F 6
H4M H 0.3646 0.7411 0.3345 0.079 Uiso 0.5 1 calc R U P F 6
C5M C 0.4429(2) 0.7904(3) 0.3128(3) 0.071(3) Uiso 0.5 1 d G . P F 6
H5M H 0.4276 0.8357 0.2907 0.086 Uiso 0.5 1 calc R U P F 6
C6M C 0.5027(2) 0.7804(3) 0.3192(2) 0.059(2) Uiso 0.5 1 d G . P F 6
H6M H 0.5283 0.8188 0.3014 0.071 Uiso 0.5 1 calc R U P F 6
C7M C 0.5617(4) 0.6138(6) 0.4467(4) 0.056(3) Uiso 0.5 1 d . . P F 6
H7M1 H 0.5780 0.5679 0.4712 0.067 Uiso 0.5 1 calc R U P F 6
H7M2 H 0.5497 0.6556 0.4772 0.067 Uiso 0.5 1 calc R U P F 6
C8M C 0.5113(4) 0.5869(5) 0.4100(4) 0.061(2) Uiso 0.5 1 d . . P F 6
H8M1 H 0.4819 0.5632 0.4382 0.073 Uiso 0.5 1 calc R U P F 6
H8M2 H 0.5228 0.5457 0.3787 0.073 Uiso 0.5 1 calc R U P F 6
P1 P 0.40651(6) 0.62354(7) 0.57264(5) 0.0564(3) Uani 1 1 d . . . . .
F11 F 0.37173(9) 0.54683(12) 0.59560(9) 0.0508(6) Uani 1 1 d . . . . .
F21 F 0.43275(13) 0.63518(16) 0.64023(10) 0.0888(9) Uani 1 1 d . . . . .
F31 F 0.37968(14) 0.6118(2) 0.50281(11) 0.1088(11) Uani 1 1 d . . . . .
F41 F 0.45903(12) 0.56995(18) 0.55307(13) 0.0988(9) Uani 1 1 d . . . . .
F51 F 0.35181(14) 0.67818(15) 0.58656(15) 0.1027(10) Uani 1 1 d . . . . .
F61 F 0.44036(14) 0.70019(18) 0.54913(14) 0.1186(12) Uani 1 1 d . . . . .
P2 P 0.62375(6) 0.63690(7) 0.62339(5) 0.0621(4) Uani 1 1 d . . . . .
F12 F 0.60039(14) 0.63488(14) 0.69253(11) 0.0929(9) Uani 1 1 d . . . . .
F22 F 0.67157(12) 0.57124(15) 0.64162(11) 0.0817(8) Uani 1 1 d . . . . .
F32 F 0.57634(11) 0.70278(16) 0.60441(11) 0.0822(8) Uani 1 1 d . . . . .
F42 F 0.65027(15) 0.6433(2) 0.55428(12) 0.1175(12) Uani 1 1 d . . . . .
F52 F 0.66726(12) 0.70726(15) 0.64383(12) 0.0868(8) Uani 1 1 d . . . . .
F62 F 0.58297(13) 0.56882(18) 0.60035(18) 0.1317(14) Uani 1 1 d . . . . .
O1S O 1.1264(2) 0.5387(3) 0.0952(3) 0.163(2) Uani 1 1 d . . . . .
C1S C 1.1720(4) 0.5510(4) 0.0661(4) 0.109(2) Uani 1 1 d . . . . .
C2S C 1.1711(4) 0.5255(5) -0.0001(3) 0.168(3) Uani 1 1 d . . . . .
H2S1 H 1.1331 0.5021 -0.0108 0.252 Uiso 1 1 calc R U . . .
H2S2 H 1.2015 0.4851 -0.0064 0.252 Uiso 1 1 calc R U . . .
H2S3 H 1.1782 0.5720 -0.0274 0.252 Uiso 1 1 calc R U . . .
C3S C 1.2226(3) 0.5859(5) 0.0935(4) 0.157(3) Uani 1 1 d . . . . .
H3S1 H 1.2268 0.6412 0.0781 0.236 Uiso 1 1 calc R U . . .
H3S2 H 1.2567 0.5544 0.0817 0.236 Uiso 1 1 calc R U . . .
H3S3 H 1.2193 0.5863 0.1397 0.236 Uiso 1 1 calc R U . . .

loop_
_atom_site_aniso_label
_atom_site_aniso_U_11
_atom_site_aniso_U_22
_atom_site_aniso_U_33
_atom_site_aniso_U_23
_atom_site_aniso_U_13
_atom_site_aniso_U_12
C1A 0.031(2) 0.031(2) 0.043(2) -0.0006(17) 0.0015(18) 0.0041(18)
C2A 0.035(3) 0.061(3) 0.071(3) 0.029(2) 0.017(2) -0.004(2)
C3A 0.036(3) 0.056(3) 0.070(3) 0.034(2) 0.004(2) 0.006(2)
C4A 0.043(3) 0.0293(19) 0.033(2) 0.0011(16) 0.0006(18) 0.0117(19)
C5A 0.051(3) 0.102(4) 0.044(2) 0.024(2) 0.024(2) 0.035(3)
C6A 0.050(3) 0.086(3) 0.044(2) 0.023(2) 0.016(2) 0.036(3)
C1B 0.037(3) 0.0285(19) 0.039(2) 0.0035(16) 0.0019(18) 0.0065(18)
C2B 0.035(3) 0.084(3) 0.061(3) 0.039(2) -0.005(2) 0.003(3)
C3B 0.043(3) 0.096(4) 0.052(3) 0.037(2) 0.004(2) -0.001(3)
C4B 0.038(3) 0.035(2) 0.043(2) 0.0087(17) 0.0060(19) 0.0097(19)
C5B 0.043(3) 0.033(2) 0.046(2) 0.0101(17) 0.0021(19) 0.004(2)
C6B 0.035(3) 0.040(2) 0.046(2) 0.0075(18) 0.0080(18) -0.001(2)
C1C 0.034(3) 0.048(2) 0.047(2) 0.0136(19) 0.0076(19) 0.007(2)
C2C 0.040(3) 0.052(3) 0.047(2) 0.013(2) 0.005(2) 0.002(2)
C3C 0.043(3) 0.048(3) 0.064(3) 0.019(2) 0.013(2) -0.001(2)
C4C 0.019(2) 0.054(3) 0.063(3) 0.005(2) 0.0098(19) 0.001(2)
C5C 0.032(3) 0.059(3) 0.059(3) 0.016(2) 0.002(2) 0.010(2)
C6C 0.034(3) 0.049(2) 0.062(3) 0.018(2) 0.002(2) 0.005(2)
C1D 0.028(3) 0.057(3) 0.071(3) 0.000(2) 0.008(2) 0.012(2)
C2D 0.045(3) 0.062(3) 0.078(3) 0.004(3) 0.018(2) -0.022(3)
C3D 0.047(3) 0.047(3) 0.082(3) 0.006(2) 0.009(2) -0.013(2)
C4D 0.034(3) 0.051(3) 0.077(3) 0.003(2) 0.004(2) 0.007(2)
C5D 0.087(4) 0.054(3) 0.063(3) 0.018(2) 0.022(2) 0.022(3)
C6D 0.070(4) 0.056(3) 0.064(3) 0.008(2) 0.008(2) 0.026(3)
C1E 0.032(3) 0.039(2) 0.050(4) 0.008(2) 0.004(2) -0.003(2)
C4E 0.036(3) 0.032(2) 0.035(3) -0.002(2) 0.012(2) 0.004(2)
C1G 0.032(3) 0.039(2) 0.050(4) 0.008(2) 0.004(2) -0.003(2)
C4G 0.036(3) 0.032(2) 0.035(3) -0.002(2) 0.012(2) 0.004(2)
C1F 0.037(3) 0.037(2) 0.0349(19) -0.0070(17) 0.0102(17) 0.000(2)
C2F 0.044(3) 0.037(2) 0.038(2) 0.0020(17) -0.0028(18) 0.003(2)
C3F 0.033(3) 0.037(2) 0.038(2) 0.0055(17) 0.0040(17) -0.0063(19)
C4F 0.035(2) 0.034(2) 0.0253(18) -0.0031(16) 0.0051(16) -0.0004(19)
C5F 0.034(3) 0.037(2) 0.0331(19) 0.0005(16) 0.0044(16) -0.0002(19)
C6F 0.041(3) 0.037(2) 0.0327(19) -0.0019(17) 0.0126(17) -0.001(2)
C11 0.034(3) 0.036(2) 0.044(2) -0.0085(18) 0.0008(18) 0.004(2)
C21 0.027(2) 0.049(2) 0.037(2) -0.0114(18) 0.0040(16) -0.001(2)
C31 0.028(3) 0.057(3) 0.038(2) -0.0140(19) -0.0061(18) 0.003(2)
C41 0.026(3) 0.063(3) 0.051(2) -0.023(2) -0.0003(19) 0.007(2)
C51 0.029(3) 0.054(3) 0.053(2) -0.018(2) 0.003(2) -0.009(2)
C61 0.041(3) 0.039(2) 0.045(2) -0.0053(18) 0.0056(19) -0.007(2)
O11 0.0205(17) 0.090(2) 0.0650(18) -0.0193(15) -0.0006(13) 0.0003(16)
C71 0.024(3) 0.148(5) 0.108(4) -0.041(4) -0.016(3) -0.013(3)
C81 0.058(4) 0.194(8) 0.084(4) 0.002(4) -0.008(3) -0.006(5)
C91 0.051(5) 0.056(4) 0.067(4) 0.010(3) 0.003(3) -0.009(4)
C101 0.047(6) 0.111(8) 0.118(7) 0.026(5) -0.002(4) 0.025(5)
C89 0.058(4) 0.194(8) 0.084(4) 0.002(4) -0.008(3) -0.006(5)
C109 0.047(6) 0.111(8) 0.118(7) 0.026(5) -0.002(4) 0.025(5)
C01 0.034(3) 0.070(3) 0.038(2) -0.010(2) -0.0079(18) 0.019(2)
C12 0.027(2) 0.057(3) 0.037(2) 0.0063(19) -0.0016(18) 0.017(2)
C22 0.025(2) 0.046(2) 0.039(2) 0.0078(19) -0.0003(17) 0.011(2)
C32 0.038(3) 0.036(2) 0.045(2) 0.0093(18) 0.0029(19) 0.015(2)
C42 0.034(3) 0.048(2) 0.058(3) 0.019(2) -0.001(2) 0.004(2)
C52 0.034(3) 0.069(3) 0.049(3) 0.024(2) 0.010(2) 0.013(2)
C62 0.042(3) 0.068(3) 0.039(2) 0.012(2) 0.001(2) 0.023(3)
O12 0.0315(17) 0.0440(15) 0.0405(14) -0.0008(11) 0.0026(12) 0.0098(13)
C72 0.029(3) 0.066(3) 0.057(2) -0.001(2) -0.001(2) 0.014(2)
C82 0.039(3) 0.082(3) 0.049(2) -0.009(2) -0.001(2) 0.008(3)
C92 0.038(3) 0.091(4) 0.073(3) -0.008(3) 0.002(2) 0.019(3)
C102 0.034(3) 0.156(6) 0.092(3) -0.016(3) 0.002(3) 0.032(3)
C02 0.041(3) 0.037(2) 0.054(2) 0.0008(19) -0.0018(19) 0.007(2)
C13 0.034(3) 0.033(2) 0.0294(19) -0.0057(16) 0.0039(16) 0.0010(19)
C23 0.035(3) 0.029(2) 0.036(2) -0.0044(16) 0.0074(16) -0.0034(18)
C33 0.039(3) 0.033(2) 0.036(2) -0.0061(17) 0.0001(17) 0.0053(19)
C43 0.028(3) 0.039(2) 0.041(2) -0.0118(18) 0.0016(18) 0.0058(19)
C53 0.037(3) 0.042(2) 0.038(2) -0.0070(18) 0.0078(18) -0.001(2)
C63 0.036(3) 0.043(2) 0.0286(19) 0.0051(16) 0.0030(17) -0.001(2)
O13 0.0365(18) 0.0435(16) 0.0597(16) -0.0139(12) 0.0079(12) 0.0067(13)
C03 0.031(2) 0.064(3) 0.041(2) 0.002(2) 0.0107(17) -0.004(2)
C14 0.026(2) 0.051(3) 0.042(2) 0.0089(19) 0.0134(18) -0.003(2)
C24 0.031(3) 0.051(3) 0.053(3) 0.012(2) 0.014(2) -0.002(2)
C34 0.041(3) 0.047(3) 0.053(3) 0.003(2) 0.020(2) -0.012(2)
C44 0.074(4) 0.049(3) 0.052(3) 0.009(2) 0.029(2) -0.001(3)
C54 0.070(4) 0.061(3) 0.051(3) 0.022(2) 0.021(2) 0.024(3)
C64 0.051(3) 0.066(3) 0.038(2) 0.014(2) 0.0130(19) 0.000(3)
O14 0.0298(17) 0.0639(19) 0.0767(18) -0.0076(15) 0.0007(14) 0.0003(16)
C84 0.059(7) 0.148(10) 0.197(11) 0.059(8) 0.018(6) 0.024(6)
C94 0.060(6) 0.118(8) 0.112(7) -0.032(5) 0.000(5) -0.026(5)
C86 0.059(7) 0.148(10) 0.197(11) 0.059(8) 0.018(6) 0.024(6)
C96 0.060(6) 0.118(8) 0.112(7) -0.032(5) 0.000(5) -0.026(5)
C04 0.045(3) 0.057(3) 0.073(3) -0.014(2) 0.023(2) -0.021(2)
C1K 0.117(5) 0.063(3) 0.038(3) -0.025(2) -0.031(3) 0.037(3)
N2K 0.115(4) 0.045(2) 0.074(3) -0.027(2) -0.036(3) 0.018(3)
C3K 0.125(7) 0.053(4) 0.097(5) -0.040(3) -0.062(4) 0.036(4)
C4K 0.112(6) 0.077(5) 0.106(5) -0.057(4) -0.058(4) 0.039(4)
C5K 0.106(5) 0.091(4) 0.067(3) -0.028(3) -0.026(3) 0.032(4)
C6K 0.107(5) 0.093(4) 0.058(3) -0.023(3) -0.030(3) 0.046(4)
P1 0.0657(9) 0.0432(7) 0.0606(8) 0.0152(5) 0.0095(6) -0.0135(7)
F11 0.0597(16) 0.0382(12) 0.0550(12) 0.0105(10) 0.0102(11) -0.0088(11)
F21 0.125(3) 0.0844(19) 0.0561(15) 0.0068(13) -0.0069(14) -0.0480(18)
F31 0.122(3) 0.149(3) 0.0553(16) 0.0311(16) -0.0052(15) -0.059(2)
F41 0.068(2) 0.097(2) 0.133(2) -0.0278(18) 0.0359(17) -0.0244(18)
F51 0.101(2) 0.0471(16) 0.160(3) 0.0014(16) -0.006(2) 0.0127(17)
F61 0.129(3) 0.097(2) 0.129(2) 0.0613(19) -0.014(2) -0.066(2)
P2 0.0727(10) 0.0577(8) 0.0558(7) -0.0154(6) 0.0000(6) 0.0073(8)
F12 0.153(3) 0.0554(16) 0.0712(16) 0.0025(13) 0.0368(16) -0.0044(17)
F22 0.095(2) 0.0615(17) 0.0881(17) -0.0074(13) -0.0057(15) 0.0134(16)
F32 0.081(2) 0.0783(19) 0.0876(17) -0.0127(14) 0.0007(14) 0.0251(16)
F42 0.149(3) 0.134(3) 0.0703(18) -0.0046(17) 0.0245(18) 0.052(2)
F52 0.086(2) 0.0564(16) 0.118(2) -0.0009(15) -0.0092(16) -0.0073(15)
F62 0.090(3) 0.083(2) 0.221(3) -0.087(2) -0.049(2) 0.0115(19)
O1S 0.134(4) 0.112(4) 0.247(6) 0.029(4) 0.111(4) -0.006(3)
C1S 0.112(6) 0.089(5) 0.129(6) 0.041(4) 0.036(5) 0.014(4)
C2S 0.200(9) 0.192(8) 0.114(6) 0.070(6) 0.008(5) 0.005(7)
C3S 0.110(7) 0.163(8) 0.199(8) 0.002(6) 0.015(6) -0.023(6)

loop_
_atom_type_symbol
_atom_type_description
_atom_type_scat_dispersion_real
_atom_type_scat_dispersion_imag
_atom_type_scat_source
C C 0.0033 0.0016 'International Tables Vol C Tables 4.2.6.8 and 6.1.1.4'
H H 0.0000 0.0000 'International Tables Vol C Tables 4.2.6.8 and 6.1.1.4'
N N 0.0061 0.0033 'International Tables Vol C Tables 4.2.6.8 and 6.1.1.4'
O O 0.0106 0.0060 'International Tables Vol C Tables 4.2.6.8 and 6.1.1.4'
F F 0.0171 0.0103 'International Tables Vol C Tables 4.2.6.8 and 6.1.1.4'
P P 0.1023 0.0942 'International Tables Vol C Tables 4.2.6.8 and 6.1.1.4'

loop_
_geom_angle_atom_site_label_1
_geom_angle_atom_site_label_2
_geom_angle_atom_site_label_3
_geom_angle
_geom_angle_site_symmetry_1
_geom_angle_site_symmetry_3
_geom_angle_publ_flag
C6A C1A C2A 114.9(4) . . ?
C6A C1A C11 122.5(3) . . ?
C2A C1A C11 122.6(3) . . ?
C1A C2A C3A 122.5(4) . . ?
C1A C2A H2A 118.8 . . ?
C3A C2A H2A 118.8 . . ?
C4A C3A C2A 122.4(3) . . ?
C4A C3A H3A 118.8 . . ?
C2A C3A H3A 118.8 . . ?
C3A C4A C5A 113.7(4) . . ?
C3A C4A C1B 123.4(3) . . ?
C5A C4A C1B 122.8(3) . . ?
C6A C5A C4A 123.9(4) . . ?
C6A C5A H5A 118.1 . . ?
C4A C5A H5A 118.1 . . ?
C1A C6A C5A 122.4(4) . . ?
C1A C6A H6A 118.8 . . ?
C5A C6A H6A 118.8 . . ?
C2B C1B C6B 114.7(3) . . ?
C2B C1B C4A 122.3(3) . . ?
C6B C1B C4A 122.9(3) . . ?
C3B C2B C1B 123.2(3) . . ?
C3B C2B H2B 118.4 . . ?
C1B C2B H2B 118.4 . . ?
C2B C3B C4B 121.6(4) . . ?
C2B C3B H3B 119.2 . . ?
C4B C3B H3B 119.2 . . ?
C3B C4B C5B 115.2(4) . . ?
C3B C4B C1C 122.2(3) . . ?
C5B C4B C1C 121.2(3) . . ?
C6B C5B C4B 122.5(3) . . ?
C6B C5B H5B 118.8 . . ?
C4B C5B H5B 118.8 . . ?
C5B C6B C1B 122.2(3) . . ?
C5B C6B H6B 118.9 . . ?
C1B C6B H6B 118.9 . . ?
C2C C1C C6C 116.4(4) . . ?
C2C C1C C4B 119.1(3) . . ?
C6C C1C C4B 122.4(3) . . ?
C3C C2C C1C 121.5(3) . . ?
C3C C2C H2C 119.3 . . ?
C1C C2C H2C 119.3 . . ?
C2C C3C C4C 120.5(4) . . ?
C2C C3C H3C 119.7 . . ?
C4C C3C H3C 119.7 . . ?
C3C C4C C5C 115.9(4) . . ?
C3C C4C C1D 118.0(4) . . ?
C5C C4C C1D 120.9(3) . . ?
C6C C5C C4C 121.4(3) . . ?
C6C C5C H5C 119.3 . . ?
C4C C5C H5C 119.3 . . ?
C5C C6C C1C 120.4(4) . . ?
C5C C6C H6C 119.8 . . ?
C1C C6C H6C 119.8 . . ?
C6D C1D C2D 115.4(4) . . ?
C6D C1D C4C 118.1(4) . . ?
C2D C1D C4C 121.2(4) . . ?
C3D C2D C1D 120.7(4) . . ?
C3D C2D H2D 119.6 . . ?
C1D C2D H2D 119.6 . . ?
C2D C3D C4D 120.9(4) . . ?
C2D C3D H3D 119.6 . . ?
C4D C3D H3D 119.6 . . ?
C5D C4D C3D 115.5(4) . . ?
C5D C4D C1E 125.6(4) . . ?
C3D C4D C1E 114.3(4) . . ?
C5D C4D C1G 115.3(4) . . ?
C3D C4D C1G 127.5(4) . . ?
C6D C5D C4D 120.6(4) . . ?
C6D C5D H5D 119.7 . . ?
C4D C5D H5D 119.7 . . ?
C5D C6D C1D 121.6(4) . . ?
C5D C6D H6D 119.2 . . ?
C1D C6D H6D 119.2 . . ?
C2E C1E C6E 120.0 . . ?
C2E C1E C4D 119.6(4) . . ?
C6E C1E C4D 117.5(4) . . ?
C3E C2E C1E 120.0 . . ?
C3E C2E H2E 120.0 . . ?
C1E C2E H2E 120.0 . . ?
C2E C3E C4E 120.0 . . ?
C2E C3E H3E 120.0 . . ?
C4E C3E H3E 120.0 . . ?
C5E C4E C3E 120.0 . . ?
C5E C4E C1F 116.5(4) . . ?
C3E C4E C1F 122.4(4) . . ?
C4E C5E C6E 120.0 . . ?
C4E C5E H5E 120.0 . . ?
C6E C5E H5E 120.0 . . ?
C5E C6E C1E 120.0 . . ?
C5E C6E H6E 120.0 . . ?
C1E C6E H6E 120.0 . . ?
C2G C1G C6G 120.0 . . ?
C2G C1G C4D 118.0(3) . . ?
C6G C1G C4D 115.1(3) . . ?
C3G C2G C1G 120.0 . . ?
C3G C2G H2G 120.0 . . ?
C1G C2G H2G 120.0 . . ?
C2G C3G C4G 120.0 . . ?
C2G C3G H3G 120.0 . . ?
C4G C3G H3G 120.0 . . ?
C5G C4G C3G 120.0 . . ?
C5G C4G C1F 121.9(3) . . ?
C3G C4G C1F 116.6(3) . . ?
C4G C5G C6G 120.0 . . ?
C4G C5G H5G 120.0 . . ?
C6G C5G H5G 120.0 . . ?
C5G C6G C1G 120.0 . . ?
C5G C6G H6G 120.0 . . ?
C1G C6G H6G 120.0 . . ?
C2F C1F C6F 116.1(3) . . ?
C2F C1F C4E 127.6(4) . . ?
C6F C1F C4E 116.2(4) . . ?
C2F C1F C4G 116.2(3) . . ?
C6F C1F C4G 127.7(4) . . ?
C3F C2F C1F 122.4(3) . . ?
C3F C2F H2F 118.8 . . ?
C1F C2F H2F 118.8 . . ?
C2F C3F C4F 121.5(3) . . ?
C2F C3F H3F 119.2 . . ?
C4F C3F H3F 119.2 . . ?
C3F C4F C5F 116.0(3) . . ?
C3F C4F C13 121.7(3) . . ?
C5F C4F C13 122.3(3) . . ?
C6F C5F C4F 122.3(3) . . ?
C6F C5F H5F 118.9 . . ?
C4F C5F H5F 118.9 . . ?
C5F C6F C1F 121.7(3) . . ?
C5F C6F H6F 119.1 . . ?
C1F C6F H6F 119.1 . . ?
C21 C11 C61 115.7(3) . . ?
C21 C11 C1A 122.2(3) . . ?
C61 C11 C1A 122.1(3) . . ?
C31 C21 C11 123.0(4) . . ?
C31 C21 H21 118.5 . . ?
C11 C21 H21 118.5 . . ?
C21 C31 C41 118.4(4) . . ?
C21 C31 C01 120.7(4) . . ?
C41 C31 C01 120.7(3) . . ?
O11 C41 C51 119.9(4) . . ?
O11 C41 C31 119.4(4) . . ?
C51 C41 C31 120.7(4) . . ?
C61 C51 C41 118.4(4) . . ?
C61 C51 C04 119.8(4) . . ?
C41 C51 C04 121.7(4) . . ?
C51 C61 C11 123.4(4) . . ?
C51 C61 H61 118.3 . . ?
C11 C61 H61 118.3 . . ?
C41 O11 C71 109.7(3) . . ?
O11 C71 C81 110.8(4) . . ?
O11 C71 H71A 109.5 . . ?
C81 C71 H71A 109.5 . . ?
O11 C71 H71B 109.5 . . ?
C81 C71 H71B 109.5 . . ?
H71A C71 H71B 108.1 . . ?
C91 C81 C71 114.1(6) . . ?
C91 C81 H81A 108.7 . . ?
C71 C81 H81A 108.7 . . ?
C91 C81 H81B 108.7 . . ?
C71 C81 H81B 108.7 . . ?
H81A C81 H81B 107.6 . . ?
C81 C91 C101 111.6(5) . . ?
C81 C91 H91A 109.3 . . ?
C101 C91 H91A 109.3 . . ?
C81 C91 H91B 109.3 . . ?
C101 C91 H91B 109.3 . . ?
H91A C91 H91B 108.0 . . ?
C91 C101 H10A 109.5 . . ?
C91 C101 H10B 109.5 . . ?
H10A C101 H10B 109.5 . . ?
C91 C101 H10C 109.5 . . ?
H10A C101 H10C 109.5 . . ?
H10B C101 H10C 109.5 . . ?
C109 C99 H99A 103.1 . . ?
C109 C99 H99B 103.1 . . ?
H99A C99 H99B 105.1 . . ?
C99 C109 H10P 109.5 . . ?
C99 C109 H10R 109.5 . . ?
H10P C109 H10R 109.5 . . ?
C99 C109 H10S 109.5 . . ?
H10P C109 H10S 109.5 . . ?
H10R C109 H10S 109.5 . . ?
C12 C01 C31 110.8(3) . . ?
C12 C01 H01A 109.5 . . ?
C31 C01 H01A 109.5 . . ?
C12 C01 H01B 109.5 . . ?
C31 C01 H01B 109.5 . . ?
H01A C01 H01B 108.1 . . ?
C62 C12 C22 117.7(4) . . ?
C62 C12 C01 121.5(4) . . ?
C22 C12 C01 120.7(3) . . ?
C32 C22 O12 119.1(3) . . ?
C32 C22 C12 121.8(4) . . ?
O12 C22 C12 119.1(3) . . ?
C22 C32 C42 118.4(4) . . ?
C22 C32 C02 120.7(3) . . ?
C42 C32 C02 120.9(4) . . ?
C52 C42 C32 120.3(4) . . ?
C52 C42 H42 119.8 . . ?
C32 C42 H42 119.8 . . ?
C62 C52 C42 119.9(4) . . ?
C62 C52 H52 120.0 . . ?
C42 C52 H52 120.0 . . ?
C12 C62 C52 121.8(4) . . ?
C12 C62 H62 119.1 . . ?
C52 C62 H62 119.1 . . ?
C22 O12 C72 112.5(3) . . ?
O12 C72 C82 110.0(3) . . ?
O12 C72 H72A 109.7 . . ?
C82 C72 H72A 109.7 . . ?
O12 C72 H72B 109.7 . . ?
C82 C72 H72B 109.7 . . ?
H72A C72 H72B 108.2 . . ?
C72 C82 C92 112.2(4) . . ?
C72 C82 H82A 109.2 . . ?
C92 C82 H82A 109.2 . . ?
C72 C82 H82B 109.2 . . ?
C92 C82 H82B 109.2 . . ?
H82A C82 H82B 107.9 . . ?
C102 C92 C82 113.1(4) . . ?
C102 C92 H92A 109.0 . . ?
C82 C92 H92A 109.0 . . ?
C102 C92 H92B 109.0 . . ?
C82 C92 H92B 109.0 . . ?
H92A C92 H92B 107.8 . . ?
C92 C102 H10D 109.5 . . ?
C92 C102 H10E 109.5 . . ?
H10D C102 H10E 109.5 . . ?
C92 C102 H10F 109.5 . . ?
H10D C102 H10F 109.5 . . ?
H10E C102 H10F 109.5 . . ?
C33 C02 C32 111.8(3) . . ?
C33 C02 H02A 109.3 . . ?
C32 C02 H02A 109.3 . . ?
C33 C02 H02B 109.3 . . ?
C32 C02 H02B 109.3 . . ?
H02A C02 H02B 107.9 . . ?
C23 C13 C63 115.9(3) . . ?
C23 C13 C4F 122.2(3) . . ?
C63 C13 C4F 121.9(3) . . ?
C33 C23 C13 123.0(3) . . ?
C33 C23 H23 118.5 . . ?
C13 C23 H23 118.5 . . ?
C23 C33 C43 118.7(3) . . ?
C23 C33 C02 120.5(3) . . ?
C43 C33 C02 120.8(3) . . ?
O13 C43 C53 120.0(3) . . ?
O13 C43 C33 120.3(3) . . ?
C53 C43 C33 119.7(3) . . ?
C63 C53 C43 118.7(3) . . ?
C63 C53 C03 119.9(3) . . ?
C43 C53 C03 121.4(3) . . ?
C53 C63 C13 123.1(3) . . ?
C53 C63 H63 118.5 . . ?
C13 C63 H63 118.5 . . ?
C43 O13 C73 116.0(5) . . ?
C43 O13 C75 108.1(4) . . ?
O13 C73 C83 105.3(8) . . ?
O13 C73 H73A 110.7 . . ?
C83 C73 H73A 110.7 . . ?
O13 C73 H73B 110.7 . . ?
C83 C73 H73B 110.7 . . ?
H73A C73 H73B 108.8 . . ?
C93 C83 C73 112.9(7) . . ?
C93 C83 H83A 109.0 . . ?
C73 C83 H83A 109.0 . . ?
C93 C83 H83B 109.0 . . ?
C73 C83 H83B 109.0 . . ?
H83A C83 H83B 107.8 . . ?
C103 C93 C83 112.7(9) . . ?
C103 C93 H93A 109.1 . . ?
C83 C93 H93A 109.1 . . ?
C103 C93 H93B 109.1 . . ?
C83 C93 H93B 109.1 . . ?
H93A C93 H93B 107.8 . . ?
C93 C103 H10T 109.5 . . ?
C93 C103 H10U 109.5 . . ?
H10T C103 H10U 109.5 . . ?
C93 C103 H10V 109.5 . . ?
H10T C103 H10V 109.5 . . ?
H10U C103 H10V 109.5 . . ?
C85 C75 O13 107.4(6) . . ?
C85 C75 H75A 110.2 . . ?
O13 C75 H75A 110.2 . . ?
C85 C75 H75B 110.2 . . ?
O13 C75 H75B 110.2 . . ?
H75A C75 H75B 108.5 . . ?
C75 C85 C95 118.4(7) . . ?
C75 C85 H85A 107.7 . . ?
C95 C85 H85A 107.7 . . ?
C75 C85 H85B 107.7 . . ?
C95 C85 H85B 107.7 . . ?
H85A C85 H85B 107.1 . . ?
C105 C95 C85 114.6(8) . . ?
C105 C95 H95A 108.6 . . ?
C85 C95 H95A 108.6 . . ?
C105 C95 H95B 108.6 . . ?
C85 C95 H95B 108.6 . . ?
H95A C95 H95B 107.6 . . ?
C95 C105 H10G 109.5 . . ?
C95 C105 H10H 109.5 . . ?
H10G C105 H10H 109.5 . . ?
C95 C105 H10I 109.5 . . ?
H10G C105 H10I 109.5 . . ?
H10H C105 H10I 109.5 . . ?
C14 C03 C53 110.4(3) . . ?
C14 C03 H03A 109.6 . . ?
C53 C03 H03A 109.6 . . ?
C14 C03 H03B 109.6 . . ?
C53 C03 H03B 109.6 . . ?
H03A C03 H03B 108.1 . . ?
C64 C14 C24 116.8(4) . . ?
C64 C14 C03 121.1(4) . . ?
C24 C14 C03 122.0(3) . . ?
O14 C24 C14 117.8(4) . . ?
O14 C24 C34 119.7(4) . . ?
C14 C24 C34 122.5(4) . . ?
C44 C34 C24 117.8(4) . . ?
C44 C34 C04 119.8(4) . . ?
C24 C34 C04 122.0(4) . . ?
C54 C44 C34 120.9(4) . . ?
C54 C44 H44 119.5 . . ?
C34 C44 H44 119.5 . . ?
C44 C54 C64 119.7(4) . . ?
C44 C54 H54 120.1 . . ?
C64 C54 H54 120.1 . . ?
C54 C64 C14 122.1(4) . . ?
C54 C64 H64 118.9 . . ?
C14 C64 H64 118.9 . . ?
C76 O14 C24 120.7(6) . . ?
C24 O14 C74 112.4(5) . . ?
C84 C74 O14 120.8(12) . . ?
C84 C74 H74A 107.1 . . ?
O14 C74 H74A 107.1 . . ?
C84 C74 H74B 107.1 . . ?
O14 C74 H74B 107.1 . . ?
H74A C74 H74B 106.8 . . ?
C74 C84 C94 132.8(16) . . ?
C74 C84 H84A 104.0 . . ?
C94 C84 H84A 104.0 . . ?
C74 C84 H84B 104.0 . . ?
C94 C84 H84B 104.0 . . ?
H84A C84 H84B 105.5 . . ?
C104 C94 C84 121.2(14) . . ?
C104 C94 H94A 107.0 . . ?
C84 C94 H94A 107.0 . . ?
C104 C94 H94B 107.0 . . ?
C84 C94 H94B 107.0 . . ?
H94A C94 H94B 106.8 . . ?
C94 C104 H10J 109.5 . . ?
C94 C104 H10K 109.5 . . ?
H10J C104 H10K 109.5 . . ?
C94 C104 H10L 109.5 . . ?
H10J C104 H10L 109.5 . . ?
H10K C104 H10L 109.5 . . ?
O14 C76 C86 122.2(12) . . ?
O14 C76 H76A 106.8 . . ?
C86 C76 H76A 106.8 . . ?
O14 C76 H76B 106.8 . . ?
C86 C76 H76B 106.8 . . ?
H76A C76 H76B 106.6 . . ?
C76 C86 C96 123.6(11) . . ?
C76 C86 H86A 106.4 . . ?
C96 C86 H86A 106.4 . . ?
C76 C86 H86B 106.4 . . ?
C96 C86 H86B 106.4 . . ?
H86A C86 H86B 106.5 . . ?
C106 C96 C86 121.9(15) . . ?
C106 C96 H96A 106.9 . . ?
C86 C96 H96A 106.9 . . ?
C106 C96 H96B 106.9 . . ?
C86 C96 H96B 106.9 . . ?
H96A C96 H96B 106.7 . . ?
C96 C106 H10M 109.5 . . ?
C96 C106 H10N 109.5 . . ?
H10M C106 H10N 109.5 . . ?
C96 C106 H10O 109.5 . . ?
H10M C106 H10O 109.5 . . ?
H10N C106 H10O 109.5 . . ?
C34 C04 C51 109.8(3) . . ?
C34 C04 H04A 109.7 . . ?
C51 C04 H04A 109.7 . . ?
C34 C04 H04B 109.7 . . ?
C51 C04 H04B 109.7 . . ?
H04A C04 H04B 108.2 . . ?
C1L C1K N2K 129.4(6) . . ?
C1L C1K C6K 114.5(5) . . ?
N2K C1K C6K 116.0(5) . . ?
N2K C1K C1M 112.0(5) . . ?
C6K C1K C1M 131.7(4) . . ?
C7L N2K C3K 118.3(7) . . ?
C7L N2K C1K 119.0(7) . . ?
C3K N2K C1K 122.5(6) . . ?
C3K N2K C7M 122.9(6) . . ?
C1K N2K C7M 114.5(5) . . ?
C4K C3K N2K 120.9(6) . . ?
C4K C3K H3K 119.5 . . ?
N2K C3K H3K 119.5 . . ?
C3K C4K C5K 118.5(7) . . ?
C3K C4K H4K 120.8 . . ?
C5K C4K H4K 120.8 . . ?
C4K C5K C6K 120.6(6) . . ?
C4K C5K H5K 119.7 . . ?
C6K C5K H5K 119.7 . . ?
C5K C6K C1K 121.5(5) . . ?
C5K C6K H6K 119.3 . . ?
C1K C6K H6K 119.3 . . ?
C1K C1L N2L 108.1(4) . . ?
C1K C1L C6L 131.7(4) . . ?
N2L C1L C6L 120.0 . . ?
C3L N2L C1L 120.0 . . ?
C3L N2L C8L 120.1(4) . . ?
C1L N2L C8L 119.9(4) . . ?
N2L C3L C4L 120.0 . . ?
N2L C3L H3L 120.0 . . ?
C4L C3L H3L 120.0 . . ?
C5L C4L C3L 120.0 . . ?
C5L C4L H4L 120.0 . . ?
C3L C4L H4L 120.0 . . ?
C6L C5L C4L 120.0 . . ?
C6L C5L H5L 120.0 . . ?
C4L C5L H5L 120.0 . . ?
C5L C6L C1L 120.0 . . ?
C5L C6L H6L 120.0 . . ?
C1L C6L H6L 120.0 . . ?
N2K C7L C8L 106.9(9) . . ?
N2K C7L H7L1 110.3 . . ?
C8L C7L H7L1 110.3 . . ?
N2K C7L H7L2 110.3 . . ?
C8L C7L H7L2 110.3 . . ?
H7L1 C7L H7L2 108.6 . . ?
N2L C8L C7L 108.1(6) . . ?
N2L C8L H8L1 110.1 . . ?
C7L C8L H8L1 110.1 . . ?
N2L C8L H8L2 110.1 . . ?
C7L C8L H8L2 110.1 . . ?
H8L1 C8L H8L2 108.4 . . ?
N2M C1M C6M 120.0 . . ?
N2M C1M C1K 125.6(4) . . ?
C6M C1M C1K 114.4(4) . . ?
C1M N2M C3M 120.0 . . ?
C1M N2M C8M 119.9(5) . . ?
C3M N2M C8M 120.1(5) . . ?
C4M C3M N2M 120.0 . . ?
C4M C3M H3M 120.0 . . ?
N2M C3M H3M 120.0 . . ?
C3M C4M C5M 120.0 . . ?
C3M C4M H4M 120.0 . . ?
C5M C4M H4M 120.0 . . ?
C6M C5M C4M 120.0 . . ?
C6M C5M H5M 120.0 . . ?
C4M C5M H5M 120.0 . . ?
C5M C6M C1M 120.0 . . ?
C5M C6M H6M 120.0 . . ?
C1M C6M H6M 120.0 . . ?
C8M C7M N2K 111.1(6) . . ?
C8M C7M H7M1 109.4 . . ?
N2K C7M H7M1 109.4 . . ?
C8M C7M H7M2 109.4 . . ?
N2K C7M H7M2 109.4 . . ?
H7M1 C7M H7M2 108.0 . . ?
C7M C8M N2M 106.7(7) . . ?
C7M C8M H8M1 110.4 . . ?
N2M C8M H8M1 110.4 . . ?
C7M C8M H8M2 110.4 . . ?
N2M C8M H8M2 110.4 . . ?
H8M1 C8M H8M2 108.6 . . ?
F21 P1 F41 91.39(17) . . ?
F21 P1 F61 90.15(15) . . ?
F41 P1 F61 89.33(19) . . ?
F21 P1 F51 93.16(17) . . ?
F41 P1 F51 175.34(18) . . ?
F61 P1 F51 89.66(19) . . ?
F21 P1 F11 90.53(12) . . ?
F41 P1 F11 91.13(15) . . ?
F61 P1 F11 179.17(16) . . ?
F51 P1 F11 89.83(15) . . ?
F21 P1 F31 179.74(18) . . ?
F41 P1 F31 88.52(18) . . ?
F61 P1 F31 89.61(15) . . ?
F51 P1 F31 86.92(18) . . ?
F11 P1 F31 89.71(13) . . ?
F62 P2 F12 93.5(2) . . ?
F62 P2 F32 90.85(17) . . ?
F12 P2 F32 90.24(15) . . ?
F62 P2 F22 89.27(17) . . ?
F12 P2 F22 90.42(16) . . ?
F32 P2 F22 179.32(17) . . ?
F62 P2 F52 177.2(2) . . ?
F12 P2 F52 89.31(15) . . ?
F32 P2 F52 89.31(16) . . ?
F22 P2 F52 90.53(15) . . ?
F62 P2 F42 90.1(2) . . ?
F12 P2 F42 176.42(19) . . ?
F32 P2 F42 89.75(16) . . ?
F22 P2 F42 89.59(16) . . ?
F52 P2 F42 87.11(18) . . ?
O1S C1S C3S 124.1(8) . . ?
O1S C1S C2S 115.4(8) . . ?
C3S C1S C2S 120.5(7) . . ?
C1S C2S H2S1 109.5 . . ?
C1S C2S H2S2 109.5 . . ?
H2S1 C2S H2S2 109.5 . . ?
C1S C2S H2S3 109.5 . . ?
H2S1 C2S H2S3 109.5 . . ?
H2S2 C2S H2S3 109.5 . . ?
C1S C3S H3S1 109.5 . . ?
C1S C3S H3S2 109.5 . . ?
H3S1 C3S H3S2 109.5 . . ?
C1S C3S H3S3 109.5 . . ?
H3S1 C3S H3S3 109.5 . . ?
H3S2 C3S H3S3 109.5 . . ?

loop_
_geom_bond_atom_site_label_1
_geom_bond_atom_site_label_2
_geom_bond_distance
_geom_bond_site_symmetry_2
_geom_bond_publ_flag
C1A C6A 1.359(5) . ?
C1A C2A 1.382(5) . ?
C1A C11 1.459(5) . ?
C2A C3A 1.383(5) . ?
C2A H2A 0.9500 . ?
C3A C4A 1.376(5) . ?
C3A H3A 0.9500 . ?
C4A C5A 1.378(5) . ?
C4A C1B 1.474(5) . ?
C5A C6A 1.367(5) . ?
C5A H5A 0.9500 . ?
C6A H6A 0.9500 . ?
C1B C2B 1.385(5) . ?
C1B C6B 1.396(5) . ?
C2B C3B 1.373(5) . ?
C2B H2B 0.9500 . ?
C3B C4B 1.388(5) . ?
C3B H3B 0.9500 . ?
C4B C5B 1.395(5) . ?
C4B C1C 1.473(5) . ?
C5B C6B 1.367(5) . ?
C5B H5B 0.9500 . ?
C6B H6B 0.9500 . ?
C1C C2C 1.400(5) . ?
C1C C6C 1.406(5) . ?
C2C C3C 1.380(5) . ?
C2C H2C 0.9500 . ?
C3C C4C 1.405(5) . ?
C3C H3C 0.9500 . ?
C4C C5C 1.409(5) . ?
C4C C1D 1.488(6) . ?
C5C C6C 1.380(5) . ?
C5C H5C 0.9500 . ?
C6C H6C 0.9500 . ?
C1D C6D 1.388(5) . ?
C1D C2D 1.391(6) . ?
C2D C3D 1.380(6) . ?
C2D H2D 0.9500 . ?
C3D C4D 1.397(5) . ?
C3D H3D 0.9500 . ?
C4D C5D 1.391(5) . ?
C4D C1E 1.497(6) . ?
C4D C1G 1.573(6) . ?
C5D C6D 1.371(5) . ?
C5D H5D 0.9500 . ?
C6D H6D 0.9500 . ?
C1E C2E 1.3900 . ?
C1E C6E 1.3900 . ?
C2E C3E 1.3900 . ?
C2E H2E 0.9500 . ?
C3E C4E 1.3900 . ?
C3E H3E 0.9500 . ?
C4E C5E 1.3900 . ?
C4E C1F 1.502(6) . ?
C5E C6E 1.3900 . ?
C5E H5E 0.9500 . ?
C6E H6E 0.9500 . ?
C1G C2G 1.3900 . ?
C1G C6G 1.3900 . ?
C2G C3G 1.3900 . ?
C2G H2G 0.9500 . ?
C3G C4G 1.3900 . ?
C3G H3G 0.9500 . ?
C4G C5G 1.3900 . ?
C4G C1F 1.525(5) . ?
C5G C6G 1.3900 . ?
C5G H5G 0.9500 . ?
C6G H6G 0.9500 . ?
C1F C2F 1.393(5) . ?
C1F C6F 1.395(5) . ?
C2F C3F 1.385(5) . ?
C2F H2F 0.9500 . ?
C3F C4F 1.394(5) . ?
C3F H3F 0.9500 . ?
C4F C5F 1.402(4) . ?
C4F C13 1.478(5) . ?
C5F C6F 1.379(5) . ?
C5F H5F 0.9500 . ?
C6F H6F 0.9500 . ?
C11 C21 1.406(5) . ?
C11 C61 1.409(5) . ?
C21 C31 1.380(5) . ?
C21 H21 0.9500 . ?
C31 C41 1.412(5) . ?
C31 C01 1.523(5) . ?
C41 O11 1.385(4) . ?
C41 C51 1.391(5) . ?
C51 C61 1.380(5) . ?
C51 C04 1.521(5) . ?
C61 H61 0.9500 . ?
O11 C71 1.450(5) . ?
C71 C81 1.468(6) . ?
C71 H71A 0.9900 . ?
C71 H71B 0.9900 . ?
C81 C91 1.370(8) . ?
C81 H81A 0.9900 . ?
C81 H81B 0.9900 . ?
C91 C101 1.573(9) . ?
C91 H91A 0.9900 . ?
C91 H91B 0.9900 . ?
C101 H10A 0.9800 . ?
C101 H10B 0.9800 . ?
C101 H10C 0.9800 . ?
C99 C109 1.51(3) . ?
C99 H99A 0.9900 . ?
C99 H99B 0.9900 . ?
C109 H10P 0.9800 . ?
C109 H10R 0.9800 . ?
C109 H10S 0.9800 . ?
C01 C12 1.519(5) . ?
C01 H01A 0.9900 . ?
C01 H01B 0.9900 . ?
C12 C62 1.373(5) . ?
C12 C22 1.408(5) . ?
C22 C32 1.385(5) . ?
C22 O12 1.390(4) . ?
C32 C42 1.393(5) . ?
C32 C02 1.529(5) . ?
C42 C52 1.389(5) . ?
C42 H42 0.9500 . ?
C52 C62 1.375(6) . ?
C52 H52 0.9500 . ?
C62 H62 0.9500 . ?
O12 C72 1.433(4) . ?
C72 C82 1.498(5) . ?
C72 H72A 0.9900 . ?
C72 H72B 0.9900 . ?
C82 C92 1.529(5) . ?
C82 H82A 0.9900 . ?
C82 H82B 0.9900 . ?
C92 C102 1.524(6) . ?
C92 H92A 0.9900 . ?
C92 H92B 0.9900 . ?
C102 H10D 0.9800 . ?
C102 H10E 0.9800 . ?
C102 H10F 0.9800 . ?
C02 C33 1.520(5) . ?
C02 H02A 0.9900 . ?
C02 H02B 0.9900 . ?
C13 C23 1.400(5) . ?
C13 C63 1.403(5) . ?
C23 C33 1.378(5) . ?
C23 H23 0.9500 . ?
C33 C43 1.409(5) . ?
C43 O13 1.373(4) . ?
C43 C53 1.402(5) . ?
C53 C63 1.381(5) . ?
C53 C03 1.533(5) . ?
C63 H63 0.9500 . ?
O13 C73 1.438(10) . ?
O13 C75 1.501(8) . ?
C73 C83 1.537(12) . ?
C73 H73A 0.9900 . ?
C73 H73B 0.9900 . ?
C83 C93 1.534(12) . ?
C83 H83A 0.9900 . ?
C83 H83B 0.9900 . ?
C93 C103 1.469(15) . ?
C93 H93A 0.9900 . ?
C93 H93B 0.9900 . ?
C103 H10T 0.9800 . ?
C103 H10U 0.9800 . ?
C103 H10V 0.9800 . ?
C75 C85 1.478(11) . ?
C75 H75A 0.9900 . ?
C75 H75B 0.9900 . ?
C85 C95 1.498(11) . ?
C85 H85A 0.9900 . ?
C85 H85B 0.9900 . ?
C95 C105 1.469(13) . ?
C95 H95A 0.9900 . ?
C95 H95B 0.9900 . ?
C105 H10G 0.9800 . ?
C105 H10H 0.9800 . ?
C105 H10I 0.9800 . ?
C03 C14 1.513(5) . ?
C03 H03A 0.9900 . ?
C03 H03B 0.9900 . ?
C14 C64 1.390(5) . ?
C14 C24 1.396(5) . ?
C24 O14 1.391(4) . ?
C24 C34 1.398(5) . ?
C34 C44 1.393(6) . ?
C34 C04 1.505(5) . ?
C44 C54 1.375(6) . ?
C44 H44 0.9500 . ?
C54 C64 1.378(6) . ?
C54 H54 0.9500 . ?
C64 H64 0.9500 . ?
O14 C76 1.376(14) . ?
O14 C74 1.540(11) . ?
C74 C84 1.227(14) . ?
C74 H74A 0.9900 . ?
C74 H74B 0.9900 . ?
C84 C94 1.416(13) . ?
C84 H84A 0.9900 . ?
C84 H84B 0.9900 . ?
C94 C104 1.338(16) . ?
C94 H94A 0.9900 . ?
C94 H94B 0.9900 . ?
C104 H10J 0.9800 . ?
C104 H10K 0.9800 . ?
C104 H10L 0.9800 . ?
C76 C86 1.454(14) . ?
C76 H76A 0.9900 . ?
C76 H76B 0.9900 . ?
C86 C96 1.680(13) . ?
C86 H86A 0.9900 . ?
C86 H86B 0.9900 . ?
C96 C106 1.195(15) . ?
C96 H96A 0.9900 . ?
C96 H96B 0.9900 . ?
C106 H10M 0.9800 . ?
C106 H10N 0.9800 . ?
C106 H10O 0.9800 . ?
C04 H04A 0.9900 . ?
C04 H04B 0.9900 . ?
C1K C1L 1.324(6) . ?
C1K N2K 1.369(6) . ?
C1K C6K 1.392(7) . ?
C1K C1M 1.636(7) . ?
N2K C7L 1.184(10) . ?
N2K C3K 1.365(7) . ?
N2K C7M 1.787(10) . ?
C3K C4K 1.357(8) . ?
C3K H3K 0.9500 . ?
C4K C5K 1.369(7) . ?
C4K H4K 0.9500 . ?
C5K C6K 1.375(7) . ?
C5K H5K 0.9500 . ?
C6K H6K 0.9500 . ?
C1L N2L 1.3900 . ?
C1L C6L 1.3900 . ?
N2L C3L 1.3900 . ?
N2L C8L 1.460(7) . ?
C3L C4L 1.3900 . ?
C3L H3L 0.9500 . ?
C4L C5L 1.3900 . ?
C4L H4L 0.9500 . ?
C5L C6L 1.3900 . ?
C5L H5L 0.9500 . ?
C6L H6L 0.9500 . ?
C7L C8L 1.542(11) . ?
C7L H7L1 0.9900 . ?
C7L H7L2 0.9900 . ?
C8L H8L1 0.9900 . ?
C8L H8L2 0.9900 . ?
C1M N2M 1.3900 . ?
C1M C6M 1.3900 . ?
N2M C3M 1.3900 . ?
N2M C8M 1.464(9) . ?
C3M C4M 1.3900 . ?
C3M H3M 0.9500 . ?
C4M C5M 1.3900 . ?
C4M H4M 0.9500 . ?
C5M C6M 1.3900 . ?
C5M H5M 0.9500 . ?
C6M H6M 0.9500 . ?
C7M C8M 1.454(11) . ?
C7M H7M1 0.9900 . ?
C7M H7M2 0.9900 . ?
C8M H8M1 0.9900 . ?
C8M H8M2 0.9900 . ?
P1 F21 1.551(3) . ?
P1 F41 1.563(3) . ?
P1 F61 1.578(3) . ?
P1 F51 1.584(3) . ?
P1 F11 1.586(2) . ?
P1 F31 1.600(3) . ?
P2 F62 1.543(3) . ?
P2 F12 1.565(3) . ?
P2 F32 1.592(3) . ?
P2 F22 1.592(3) . ?
P2 F52 1.594(3) . ?
P2 F42 1.595(3) . ?
O1S C1S 1.244(7) . ?
C1S C3S 1.414(9) . ?
C1S C2S 1.459(9) . ?
C2S H2S1 0.9800 . ?
C2S H2S2 0.9800 . ?
C2S H2S3 0.9800 . ?
C3S H3S1 0.9800 . ?
C3S H3S2 0.9800 . ?
C3S H3S3 0.9800 . ?
